data_1545695
loop_
_publ_author_name
'Corici, Livia'
'Sova, Sergiu'
'Badea, Valentin'
'Aparaschivei, Diana'
'Costisor, Otilia'
'Cseh, Liliana'

_publ_section_title
;
 Investigations on photochromic properties of
 2,6-bis(5-bromo-2-hydroxybenzylidene)cyclohexanone
;
_journal_name_full 'Photochem. Photobiol. Sci.'
_journal_paper_doi 10.1039/C6PP00466K
_journal_year 2017
_chemical_formula_moiety 'C20 H14 Br2 O2'
_chemical_formula_sum 'C20 H14 Br2 O2'
_chemical_formula_weight 446.13
_space_group_crystal_system triclinic
_space_group_IT_number 2
_space_group_name_Hall '-P 1'
_space_group_name_H-M_alt 'P -1'
_symmetry_space_group_name_Hall '-P 1'
_symmetry_space_group_name_H-M 'P -1'
_atom_sites_solution_hydrogens geom
_audit_creation_date 2016-10-12
_audit_creation_method
;
Olex2 1.2
(compiled 2016.09.09 svn.r3337 for OlexSys, GUI svn.r5227)
;
_audit_update_record
;
2016-10-12 deposited with the CCDC.
2017-04-06 downloaded from the CCDC.
;
_cell_angle_alpha 75.755(14)
_cell_angle_beta 89.506(14)
_cell_angle_gamma 83.992(12)
_cell_formula_units_Z 2
_cell_length_a 6.9626(10)
_cell_length_b 11.1199(15)
_cell_length_c 11.382(2)
_cell_measurement_reflns_used 1372
_cell_measurement_temperature 293(2)
_cell_measurement_theta_max 24.5080
_cell_measurement_theta_min 1.9020
_cell_volume 849.3(2)
_computing_cell_refinement 'CrysAlisPro 1.171.38.41 (Rigaku OD, 2015)'
_computing_data_collection 'CrysAlisPro 1.171.38.41 (Rigaku OD, 2015)'
_computing_data_reduction 'CrysAlisPro 1.171.38.41 (Rigaku OD, 2015)'
_computing_molecular_graphics 'Olex2 (Dolomanov et al., 2009)'
_computing_publication_material 'Olex2 (Dolomanov et al., 2009)'
_computing_structure_refinement 'ShelXL (Sheldrick, 2015)'
_diffrn_ambient_temperature 293(2)
_diffrn_detector 'CCD plate'
_diffrn_detector_area_resol_mean 16.1593
_diffrn_detector_type Eos
_diffrn_measured_fraction_theta_full 0.998
_diffrn_measured_fraction_theta_max 0.998
_diffrn_measurement_details
;
List of Runs (angles in degrees, time in seconds):

  # Type    Start    End  Width  t~exp~   \w     \q     \k     \f   Frames
#--------------------------------------------------------------------------
  1  \w      1.00  78.00   1.00    5.00    --   17.87  57.00  90.00   77
  2  \w    -10.00  43.00   1.00    5.00    --   17.87 -77.00 -30.00   53
  3  \w    -21.00  21.00   1.00    5.00    --  -15.52 -99.00-150.00   42
  4  \w     -1.00  87.00   1.00    5.00    --   17.87  38.00-120.00   88
  5  \w    -51.00  40.00   1.00    5.00    --   17.87 -19.00  60.00   91
  6  \w    -25.00   0.00   1.00    5.00    --  -15.29 -99.00 -90.00   25
;
_diffrn_measurement_device 'four-circle diffractometer'
_diffrn_measurement_device_type 'Xcalibur, Eos'
_diffrn_measurement_method '\w scans'
_diffrn_orient_matrix_type 'CrysAlisPro convention (1999,Acta A55,543-557)'
_diffrn_orient_matrix_UB_11 -0.0156652000
_diffrn_orient_matrix_UB_12 -0.0182423000
_diffrn_orient_matrix_UB_13 0.0632762000
_diffrn_orient_matrix_UB_21 -0.0140463000
_diffrn_orient_matrix_UB_22 0.0636081000
_diffrn_orient_matrix_UB_23 0.0018470000
_diffrn_orient_matrix_UB_31 -0.1002679000
_diffrn_orient_matrix_UB_32 0.0010941000
_diffrn_orient_matrix_UB_33 -0.0113120000
_diffrn_radiation_monochromator graphite
_diffrn_radiation_probe x-ray
_diffrn_radiation_type MoK\a
_diffrn_radiation_wavelength 0.71073
_diffrn_reflns_av_R_equivalents 0.0312
_diffrn_reflns_av_unetI/netI 0.0620
_diffrn_reflns_Laue_measured_fraction_full 0.998
_diffrn_reflns_Laue_measured_fraction_max 0.998
_diffrn_reflns_limit_h_max 8
_diffrn_reflns_limit_h_min -8
_diffrn_reflns_limit_k_max 13
_diffrn_reflns_limit_k_min -12
_diffrn_reflns_limit_l_max 13
_diffrn_reflns_limit_l_min -13
_diffrn_reflns_number 6057
_diffrn_reflns_point_group_measured_fraction_full 0.998
_diffrn_reflns_point_group_measured_fraction_max 0.998
_diffrn_reflns_theta_full 25.027
_diffrn_reflns_theta_max 25.027
_diffrn_reflns_theta_min 1.846
_diffrn_source 'fine-focus sealed X-ray tube'
_diffrn_source_type 'Enhance (Mo) X-ray Source'
_exptl_absorpt_coefficient_mu 4.781
_exptl_absorpt_correction_T_max 1.00000
_exptl_absorpt_correction_T_min 0.49140
_exptl_absorpt_correction_type multi-scan
_exptl_absorpt_process_details
;
CrysAlisPro 1.171.38.41 (Rigaku Oxford Diffraction, 2015)
Empirical absorption correction using spherical harmonics,
 implemented in SCALE3 ABSPACK scaling algorithm.
;
_exptl_crystal_colour 'clear light colourless'
_exptl_crystal_colour_lustre clear
_exptl_crystal_colour_modifier light
_exptl_crystal_colour_primary colourless
_exptl_crystal_density_diffrn 1.745
_exptl_crystal_description block
_exptl_crystal_F_000 440
_exptl_crystal_size_max 0.5
_exptl_crystal_size_mid 0.2
_exptl_crystal_size_min 0.2
_refine_diff_density_max 0.338
_refine_diff_density_min -0.560
_refine_diff_density_rms 0.080
_refine_ls_extinction_method none
_refine_ls_goodness_of_fit_ref 0.986
_refine_ls_hydrogen_treatment constr
_refine_ls_matrix_type full
_refine_ls_number_parameters 217
_refine_ls_number_reflns 3003
_refine_ls_number_restraints 0
_refine_ls_restrained_S_all 0.986
_refine_ls_R_factor_all 0.0665
_refine_ls_R_factor_gt 0.0406
_refine_ls_shift/su_max 0.001
_refine_ls_shift/su_mean 0.000
_refine_ls_structure_factor_coef Fsqd
_refine_ls_weighting_details 'w=1/[\s^2^(Fo^2^)+(0.0285P)^2^] where P=(Fo^2^+2Fc^2^)/3'
_refine_ls_weighting_scheme calc
_refine_ls_wR_factor_gt 0.0698
_refine_ls_wR_factor_ref 0.0785
_reflns_Friedel_coverage 0.000
_reflns_number_gt 2188
_reflns_number_total 3003
_reflns_threshold_expression 'I > 2\s(I)'
_cod_data_source_file c6pp00466k2.cif
_cod_data_source_block shi_3194_lics
_cod_database_code 1545695
_chemical_oxdiff_formula 'C20 H20 O2 Br2'
_chemical_oxdiff_usercomment 'LCD_4.1 acid'
_shelx_space_group_comment
;
The symmetry employed for this shelxl refinement is uniquely defined
by the following loop, which should always be used as a source of
symmetry information in preference to the above space-group names.
They are only intended as comments.
;
_reflns_odcompleteness_completeness 99.97
_reflns_odcompleteness_iscentric 1
_reflns_odcompleteness_theta 26.32
_olex2_refinement_description
;
1. Fixed Uiso
 At 1.2 times of:
  All C(H) groups, All C(H,H) groups
2.a Secondary CH2 refined with riding coordinates:
 C9(H9A,H9B), C10(H10A,H10B), C11(H11A,H11B)
2.b Aromatic/amide H refined with riding coordinates:
 C2(H2), C3(H3), C6(H6), C7(H7), C14(H14), C16(H16), C18(H18), C19(H19)
;
_shelx_shelxl_version_number 2014/7
_olex2_date_sample_data_collection 2016-05-10
_olex2_submission_special_instructions 'No special instructions were received'
_oxdiff_exptl_absorpt_empirical_details
;
Empirical correction (ABSPACK) includes:
- Absorption correction using spherical harmonics
- Frame scaling
;
_oxdiff_exptl_absorpt_empirical_full_max 1.640
_oxdiff_exptl_absorpt_empirical_full_min 0.718

loop_
_space_group_symop_operation_xyz
'x, y, z'
'-x, -y, -z'

loop_
_atom_site_label
_atom_site_type_symbol
_atom_site_fract_x
_atom_site_fract_y
_atom_site_fract_z
_atom_site_U_iso_or_equiv
_atom_site_adp_type
_atom_site_occupancy
_atom_site_site_symmetry_order
_atom_site_calc_flag
_atom_site_refinement_flags_posn
Br1 Br -0.11627(6) 1.08174(4) 0.83500(4) 0.05074(16) Uani 1 1 d .
Br2 Br 1.15772(6) 0.28853(4) 1.01591(4) 0.05648(18) Uani 1 1 d .
O1 O 0.5706(3) 0.7953(2) 0.6720(2) 0.0345(7) Uani 1 1 d .
O2 O 0.5023(3) 0.5902(2) 0.7011(2) 0.0307(6) Uani 1 1 d .
C1 C 0.0963(5) 0.9862(3) 0.7859(4) 0.0347(10) Uani 1 1 d .
C2 C 0.2732(6) 0.9794(4) 0.8395(4) 0.0390(10) Uani 1 1 d .
H2 H 0.2871 1.0196 0.9011 0.047 Uiso 1 1 calc R
C3 C 0.4317(5) 0.9131(3) 0.8026(4) 0.0367(10) Uani 1 1 d .
H3 H 0.5521 0.9077 0.8394 0.044 Uiso 1 1 calc R
C4 C 0.4085(5) 0.8551(3) 0.7105(3) 0.0296(9) Uani 1 1 d .
C5 C 0.2294(5) 0.8624(3) 0.6541(3) 0.0313(9) Uani 1 1 d .
C6 C 0.0718(5) 0.9282(4) 0.6946(4) 0.0384(10) Uani 1 1 d .
H6 H -0.0499 0.9327 0.6598 0.046 Uiso 1 1 calc R
C7 C 0.2225(5) 0.8082(3) 0.5507(4) 0.0345(10) Uani 1 1 d .
H7 H 0.1130 0.8263 0.5006 0.041 Uiso 1 1 calc R
C8 C 0.3702(5) 0.7335(3) 0.5267(3) 0.0306(9) Uani 1 1 d .
C9 C 0.3874(5) 0.6776(4) 0.4192(3) 0.0379(10) Uani 1 1 d .
H9A H 0.2718 0.7050 0.3687 0.046 Uiso 1 1 calc R
H9B H 0.3966 0.5874 0.4470 0.046 Uiso 1 1 calc R
C10 C 0.5648(6) 0.7151(4) 0.3433(4) 0.0506(12) Uani 1 1 d .
H10A H 0.5248 0.7851 0.2756 0.061 Uiso 1 1 calc R
H10B H 0.6166 0.6460 0.3105 0.061 Uiso 1 1 calc R
C11 C 0.7249(5) 0.7511(4) 0.4161(4) 0.0431(11) Uani 1 1 d .
H11A H 0.8490 0.7341 0.3808 0.052 Uiso 1 1 calc R
H11B H 0.7044 0.8398 0.4112 0.052 Uiso 1 1 calc R
C12 C 0.7273(5) 0.6806(3) 0.5452(3) 0.0304(9) Uani 1 1 d .
C13 C 0.5426(5) 0.6997(3) 0.6117(3) 0.0313(9) Uani 1 1 d .
C14 C 0.8696(5) 0.6022(3) 0.6063(3) 0.0318(9) Uani 1 1 d .
H14 H 0.9886 0.5938 0.5698 0.038 Uiso 1 1 calc R
C15 C 0.8441(5) 0.5296(3) 0.7280(3) 0.0284(9) Uani 1 1 d .
C16 C 0.9934(5) 0.4576(3) 0.8038(4) 0.0326(10) Uani 1 1 d .
H16 H 1.1207 0.4599 0.7787 0.039 Uiso 1 1 calc R
C17 C 0.9523(6) 0.3838(4) 0.9152(4) 0.0378(10) Uani 1 1 d .
C18 C 0.7670(6) 0.3757(4) 0.9544(4) 0.0416(11) Uani 1 1 d .
H18 H 0.7424 0.3233 1.0290 0.050 Uiso 1 1 calc R
C19 C 0.6169(5) 0.4459(4) 0.8826(4) 0.0382(10) Uani 1 1 d .
H19 H 0.4901 0.4412 0.9082 0.046 Uiso 1 1 calc R
C20 C 0.6568(5) 0.5232(3) 0.7723(3) 0.0292(9) Uani 1 1 d .

loop_
_atom_site_aniso_label
_atom_site_aniso_U_11
_atom_site_aniso_U_22
_atom_site_aniso_U_33
_atom_site_aniso_U_23
_atom_site_aniso_U_13
_atom_site_aniso_U_12
Br1 0.0479(3) 0.0474(3) 0.0547(3) -0.0135(2) 0.0062(2) 0.0071(2)
Br2 0.0532(3) 0.0432(3) 0.0635(4) 0.0045(3) -0.0206(2) -0.0017(2)
O1 0.0259(14) 0.0328(16) 0.0484(18) -0.0166(14) -0.0065(12) -0.0032(11)
O2 0.0254(13) 0.0308(16) 0.0336(17) -0.0031(13) 0.0017(12) -0.0038(11)
C1 0.034(2) 0.027(2) 0.039(3) -0.003(2) 0.0045(19) -0.0016(17)
C2 0.054(3) 0.032(2) 0.033(3) -0.010(2) 0.002(2) -0.0050(19)
C3 0.034(2) 0.037(3) 0.040(3) -0.011(2) -0.0080(19) -0.0022(18)
C4 0.029(2) 0.025(2) 0.033(2) -0.0026(19) 0.0002(18) -0.0021(16)
C5 0.027(2) 0.027(2) 0.040(3) -0.008(2) -0.0022(18) -0.0046(16)
C6 0.034(2) 0.034(3) 0.043(3) -0.001(2) -0.0007(19) -0.0035(18)
C7 0.028(2) 0.030(2) 0.044(3) -0.007(2) -0.0090(19) -0.0013(17)
C8 0.031(2) 0.026(2) 0.034(2) -0.0055(19) -0.0049(18) -0.0059(17)
C9 0.047(2) 0.034(3) 0.033(3) -0.008(2) -0.011(2) -0.0048(19)
C10 0.052(3) 0.064(3) 0.037(3) -0.014(3) 0.000(2) -0.007(2)
C11 0.049(3) 0.038(3) 0.038(3) 0.001(2) -0.001(2) -0.010(2)
C12 0.031(2) 0.028(2) 0.035(2) -0.009(2) 0.0019(19) -0.0105(17)
C13 0.032(2) 0.025(2) 0.039(3) -0.011(2) -0.0009(18) -0.0066(17)
C14 0.027(2) 0.034(2) 0.034(2) -0.007(2) 0.0079(18) -0.0054(17)
C15 0.029(2) 0.025(2) 0.033(2) -0.0104(19) 0.0003(18) -0.0009(16)
C16 0.030(2) 0.028(2) 0.040(3) -0.011(2) -0.0016(19) -0.0007(17)
C17 0.043(2) 0.025(2) 0.042(3) -0.003(2) -0.011(2) 0.0013(18)
C18 0.044(3) 0.037(3) 0.040(3) 0.000(2) 0.000(2) -0.0081(19)
C19 0.036(2) 0.039(3) 0.040(3) -0.008(2) 0.007(2) -0.0098(19)
C20 0.034(2) 0.026(2) 0.029(2) -0.0101(19) -0.0063(18) -0.0013(17)

loop_
_atom_type_symbol
_atom_type_description
_atom_type_scat_dispersion_real
_atom_type_scat_dispersion_imag
_atom_type_scat_source
C C 0.0033 0.0016 'International Tables Vol C Tables 4.2.6.8 and 6.1.1.4'
H H 0.0000 0.0000 'International Tables Vol C Tables 4.2.6.8 and 6.1.1.4'
Br Br -0.2901 2.4595 'International Tables Vol C Tables 4.2.6.8 and 6.1.1.4'
O O 0.0106 0.0060 'International Tables Vol C Tables 4.2.6.8 and 6.1.1.4'

loop_
_geom_angle_atom_site_label_1
_geom_angle_atom_site_label_2
_geom_angle_atom_site_label_3
_geom_angle
C4 O1 C13 117.2(3)
C20 O2 C13 116.8(3)
C2 C1 Br1 119.3(3)
C2 C1 C6 121.1(4)
C6 C1 Br1 119.6(3)
C1 C2 H2 119.9
C1 C2 C3 120.3(4)
C3 C2 H2 119.9
C2 C3 H3 120.5
C4 C3 C2 119.0(3)
C4 C3 H3 120.5
O1 C4 C3 117.5(3)
O1 C4 C5 121.1(3)
C3 C4 C5 121.3(3)
C4 C5 C7 117.3(3)
C6 C5 C4 118.3(3)
C6 C5 C7 124.1(3)
C1 C6 C5 120.0(3)
C1 C6 H6 120.0
C5 C6 H6 120.0
C5 C7 H7 119.6
C8 C7 C5 120.8(3)
C8 C7 H7 119.6
C7 C8 C9 126.3(3)
C7 C8 C13 119.1(3)
C9 C8 C13 114.5(3)
C8 C9 H9A 109.2
C8 C9 H9B 109.2
C8 C9 C10 112.0(3)
H9A C9 H9B 107.9
C10 C9 H9A 109.2
C10 C9 H9B 109.2
C9 C10 H10A 108.9
C9 C10 H10B 108.9
C9 C10 C11 113.2(3)
H10A C10 H10B 107.8
C11 C10 H10A 108.9
C11 C10 H10B 108.9
C10 C11 H11A 109.4
C10 C11 H11B 109.4
H11A C11 H11B 108.0
C12 C11 C10 111.4(3)
C12 C11 H11A 109.4
C12 C11 H11B 109.4
C11 C12 C13 114.9(3)
C14 C12 C11 127.6(4)
C14 C12 C13 117.4(4)
O1 C13 O2 108.4(3)
O1 C13 C8 112.5(3)
O1 C13 C12 105.7(3)
O2 C13 C8 105.8(3)
O2 C13 C12 112.9(3)
C8 C13 C12 111.6(3)
C12 C14 H14 119.2
C12 C14 C15 121.5(4)
C15 C14 H14 119.2
C16 C15 C14 124.7(3)
C20 C15 C14 118.5(3)
C20 C15 C16 116.7(4)
C15 C16 H16 119.8
C17 C16 C15 120.3(4)
C17 C16 H16 119.8
C16 C17 Br2 119.2(3)
C18 C17 Br2 119.0(3)
C18 C17 C16 121.7(4)
C17 C18 H18 120.3
C17 C18 C19 119.5(4)
C19 C18 H18 120.3
C18 C19 H19 120.4
C18 C19 C20 119.3(4)
C20 C19 H19 120.4
O2 C20 C15 119.7(3)
C19 C20 O2 117.8(3)
C19 C20 C15 122.4(3)

loop_
_geom_bond_atom_site_label_1
_geom_bond_atom_site_label_2
_geom_bond_distance
Br1 C1 1.892(4)
Br2 C17 1.896(4)
O1 C4 1.373(4)
O1 C13 1.429(4)
O2 C13 1.433(4)
O2 C20 1.385(4)
C1 C2 1.366(5)
C1 C6 1.371(5)
C2 H2 0.9300
C2 C3 1.383(5)
C3 H3 0.9300
C3 C4 1.378(5)
C4 C5 1.393(4)
C5 C6 1.393(5)
C5 C7 1.452(5)
C6 H6 0.9300
C7 H7 0.9300
C7 C8 1.323(5)
C8 C9 1.501(5)
C8 C13 1.505(5)
C9 H9A 0.9700
C9 H9B 0.9700
C9 C10 1.536(5)
C10 H10A 0.9700
C10 H10B 0.9700
C10 C11 1.537(5)
C11 H11A 0.9700
C11 H11B 0.9700
C11 C12 1.485(5)
C12 C13 1.510(5)
C12 C14 1.326(5)
C14 H14 0.9300
C14 C15 1.441(5)
C15 C16 1.403(5)
C15 C20 1.396(5)
C16 H16 0.9300
C16 C17 1.376(5)
C17 C18 1.366(5)
C18 H18 0.9300
C18 C19 1.378(5)
C19 H19 0.9300
C19 C20 1.381(5)

loop_
_geom_torsion_atom_site_label_1
_geom_torsion_atom_site_label_2
_geom_torsion_atom_site_label_3
_geom_torsion_atom_site_label_4
_geom_torsion
Br1 C1 C2 C3 -178.2(3)
Br1 C1 C6 C5 177.1(3)
Br2 C17 C18 C19 179.1(3)
O1 C4 C5 C6 -177.8(3)
O1 C4 C5 C7 -2.1(5)
C1 C2 C3 C4 0.6(6)
C2 C1 C6 C5 -0.9(6)
C2 C3 C4 O1 176.8(3)
C2 C3 C4 C5 0.2(6)
C3 C4 C5 C6 -1.2(6)
C3 C4 C5 C7 174.4(4)
C4 O1 C13 O2 -76.6(3)
C4 O1 C13 C8 40.0(4)
C4 O1 C13 C12 162.0(3)
C4 C5 C6 C1 1.5(6)
C4 C5 C7 C8 13.5(6)
C5 C7 C8 C9 -176.0(4)
C5 C7 C8 C13 3.1(6)
C6 C1 C2 C3 -0.2(6)
C6 C5 C7 C8 -171.2(4)
C7 C5 C6 C1 -173.7(4)
C7 C8 C9 C10 121.1(4)
C7 C8 C13 O1 -29.2(5)
C7 C8 C13 O2 89.0(4)
C7 C8 C13 C12 -147.8(3)
C8 C9 C10 C11 24.1(5)
C9 C8 C13 O1 150.0(3)
C9 C8 C13 O2 -91.8(4)
C9 C8 C13 C12 31.4(4)
C9 C10 C11 C12 31.2(5)
C10 C11 C12 C13 -59.6(4)
C10 C11 C12 C14 118.7(4)
C11 C12 C13 O1 -95.5(3)
C11 C12 C13 O2 146.2(3)
C11 C12 C13 C8 27.1(4)
C11 C12 C14 C15 -173.0(3)
C12 C14 C15 C16 -171.2(3)
C12 C14 C15 C20 13.0(5)
C13 O1 C4 C3 157.7(3)
C13 O1 C4 C5 -25.6(5)
C13 O2 C20 C15 -25.7(4)
C13 O2 C20 C19 158.2(3)
C13 C8 C9 C10 -58.0(5)
C13 C12 C14 C15 5.3(5)
C14 C12 C13 O1 86.0(4)
C14 C12 C13 O2 -32.4(4)
C14 C12 C13 C8 -151.4(3)
C14 C15 C16 C17 -174.9(3)
C14 C15 C20 O2 -2.7(5)
C14 C15 C20 C19 173.2(3)
C15 C16 C17 Br2 -179.6(3)
C15 C16 C17 C18 1.4(6)
C16 C15 C20 O2 -178.9(3)
C16 C15 C20 C19 -3.0(5)
C16 C17 C18 C19 -1.9(6)
C17 C18 C19 C20 -0.1(6)
C18 C19 C20 O2 178.6(3)
C18 C19 C20 C15 2.6(6)
C20 O2 C13 O1 -74.4(3)
C20 O2 C13 C8 164.7(3)
C20 O2 C13 C12 42.4(4)
C20 C15 C16 C17 1.0(5)
